data_4330767
loop_
_publ_author_name
'Paul J. Saines'
'Mark Steinmann'
'Jin-Chong Tan'
'Hamish H.-M. Yeung'
'Wei Li'
'Phillip T. Barton'
'Anthony K. Cheetham'

_publ_contact_author_address
;Department of Materials Science and Metallurgy
The University of Cambridge
Cambridge
Cambs, UK
;
_publ_contact_author_email akc30@cam.ac.uk
_publ_contact_author_fax 441223334567
_publ_contact_author_name 'Cheetham, Anthony K.'
_publ_contact_author_phone 441223767061
_publ_section_title
;
 Isomer-Directed Structural Diversity and Its Effect on the Nanosheet
 Exfoliation and Magnetic Properties of 2,3-Dimethylsuccinate Hybrid
 Frameworks
;
_journal_name_full 'Inorganic Chemistry'
_journal_page_first 11198
_journal_page_last 11209
_journal_paper_doi 10.1021/ic302011x
_journal_volume 51
_journal_year 2012
_chemical_compound_source 'synthesis as described'
_chemical_formula_moiety 'C6 H8 Co1 O4'
_chemical_formula_sum 'C6 H8 Co O4'
_chemical_formula_weight 203.05
_chemical_name_systematic
;
 ?
;
_space_group_IT_number 15
_symmetry_cell_setting monoclinic
_symmetry_Int_Tables_number 15
_symmetry_space_group_name_Hall '-C 2yc'
_symmetry_space_group_name_H-M 'C 1 2/c 1'
_atom_sites_solution_hydrogens geom
_atom_sites_solution_primary heavy
_atom_sites_solution_secondary difmap
_audit_creation_date 2012-01-16T14:35:39-00:00
_audit_creation_method 'WinGX routine CIF_UPDATE'
_cell_angle_alpha 90
_cell_angle_beta 108.393(9)
_cell_angle_gamma 90
_cell_formula_units_Z 4
_cell_length_a 13.1799(12)
_cell_length_b 11.6913(8)
_cell_length_c 4.7525(3)
_cell_measurement_reflns_used 1858
_cell_measurement_temperature 120(2)
_cell_measurement_theta_max 32.5313
_cell_measurement_theta_min 3.2512
_cell_measurement_wavelength 0.71073
_cell_volume 694.90(10)
_computing_cell_refinement 'CrysAlisPro V1.171.35.11 (Agilent Technologies)'
_computing_data_collection 'CrysAlisPro V1.171.35.11 (Agilent Technologies)'
_computing_data_reduction 'CrysAlisPro V1.171.35.11 (Agilent Technologies)'
_computing_molecular_graphics 'Diamond (Brandenburg 1997)'
_computing_publication_material 'WinGX publication routines (Farrugia, 1999)'
_computing_structure_refinement 'SHELXL-97 (Sheldrick, 2008)'
_computing_structure_solution 'DIRDIF-2008 (Beurskens, 2008)'
_diffrn_ambient_temperature 120(2)
_diffrn_detector_area_resol_mean 16.1183
_diffrn_measured_fraction_theta_full 0.997
_diffrn_measured_fraction_theta_max 0.917
_diffrn_measurement_device_type 'Xcalibur, Eos, Gemini ultra'
_diffrn_radiation_monochromator graphite
_diffrn_radiation_probe x-ray
_diffrn_radiation_source 'Enhance (Mo) x-ray Source'
_diffrn_radiation_type MoK\a
_diffrn_radiation_wavelength 0.71073
_diffrn_reflns_av_R_equivalents 0.0367
_diffrn_reflns_av_unetI/netI 0.0355
_diffrn_reflns_limit_h_max 19
_diffrn_reflns_limit_h_min -18
_diffrn_reflns_limit_k_max 17
_diffrn_reflns_limit_k_min -17
_diffrn_reflns_limit_l_max 7
_diffrn_reflns_limit_l_min -7
_diffrn_reflns_number 4491
_diffrn_reflns_theta_full 30.44
_diffrn_reflns_theta_max 32.61
_diffrn_reflns_theta_min 3.26
_exptl_absorpt_coefficient_mu 2.420
_exptl_absorpt_correction_T_max 0.891
_exptl_absorpt_correction_T_min 0.698
_exptl_absorpt_correction_type analytical
_exptl_absorpt_process_details
;
CrysAlisPro, Agilent Technologies,
Version 1.171.35.11 (release 16-05-2011 CrysAlis171 .NET)
(compiled May 16 2011,17:55:39)
Analytical numeric absorption correction using a multifaceted crystal
            model based on expressions derived by R.C. Clark & J.S. Reid.
(Clark, R. C. & Reid, J. S. (1995). Acta Cryst. A51, 887-897)
;
_exptl_crystal_colour purple
_exptl_crystal_density_diffrn 1.941
_exptl_crystal_description block
_exptl_crystal_F_000 412
_exptl_crystal_size_max 0.2503
_exptl_crystal_size_mid 0.1122
_exptl_crystal_size_min 0.0639
_refine_diff_density_max 2.747
_refine_diff_density_min -0.872
_refine_diff_density_rms 0.154
_refine_ls_extinction_method none
_refine_ls_goodness_of_fit_ref 1.063
_refine_ls_hydrogen_treatment constr
_refine_ls_matrix_type full
_refine_ls_number_parameters 52
_refine_ls_number_reflns 1165
_refine_ls_number_restraints 0
_refine_ls_restrained_S_all 1.063
_refine_ls_R_factor_all 0.0547
_refine_ls_R_factor_gt 0.0468
_refine_ls_shift/su_max 0
_refine_ls_shift/su_mean 0
_refine_ls_structure_factor_coef Fsqd
_refine_ls_weighting_details 'calc w=1/[\s^2^(Fo^2^)+(0.0596P)^2^+4.4788P] where P=(Fo^2^+2Fc^2^)/3'
_refine_ls_weighting_scheme calc
_refine_ls_wR_factor_gt 0.1157
_refine_ls_wR_factor_ref 0.1227
_reflns_number_gt 1045
_reflns_number_total 1165
_reflns_threshold_expression >2sigma(I)
_cod_data_source_file ic302011x_si_002_7.cif
_cod_data_source_block Compound6
_cod_original_cell_volume 694.90(9)
_cod_database_code 4330767

loop_
_symmetry_equiv_pos_as_xyz
'x, y, z'
'-x, y, -z+1/2'
'x+1/2, y+1/2, z'
'-x+1/2, y+1/2, -z+1/2'
'-x, -y, -z'
'x, -y, z-1/2'
'-x+1/2, -y+1/2, -z'
'x+1/2, -y+1/2, z-1/2'

loop_
_atom_site_label
_atom_site_type_symbol
_atom_site_fract_x
_atom_site_fract_y
_atom_site_fract_z
_atom_site_U_iso_or_equiv
_atom_site_adp_type
_atom_site_occupancy
_atom_site_symmetry_multiplicity
_atom_site_calc_flag
_atom_site_refinement_flags
Co1 Co 0 0.07149(4) 0.25 0.01117(17) Uani 1 2 d S
O1 O -0.09784(16) 0.06660(17) 0.5340(4) 0.0132(4) Uani 1 1 d .
C1 C -0.1283(3) 0.1523(3) 0.6562(6) 0.0191(6) Uani 1 1 d .
C3 C -0.1430(3) 0.3575(3) 0.4565(8) 0.0286(7) Uani 1 1 d .
H3A H -0.1214 0.3882 0.6539 0.043 Uiso 1 1 calc R
H3B H -0.1909 0.41 0.3239 0.043 Uiso 1 1 calc R
H3C H -0.0811 0.3462 0.3944 0.043 Uiso 1 1 calc R
C2 C -0.2002(3) 0.2417(3) 0.4522(7) 0.0247(7) Uani 1 1 d .
H2 H -0.2226 0.2121 0.2489 0.03 Uiso 1 1 calc R
O2 O -0.09929(18) 0.17111(19) 0.9298(4) 0.0173(4) Uani 1 1 d .

loop_
_atom_site_aniso_label
_atom_site_aniso_U_11
_atom_site_aniso_U_22
_atom_site_aniso_U_33
_atom_site_aniso_U_23
_atom_site_aniso_U_13
_atom_site_aniso_U_12
Co1 0.0127(3) 0.0135(3) 0.0068(2) 0 0.00227(18) 0
O1 0.0126(9) 0.0177(9) 0.0096(8) 0.0010(7) 0.0037(7) 0.0037(7)
C1 0.0203(13) 0.0249(14) 0.0118(12) 0.0019(10) 0.0044(10) 0.0092(11)
C3 0.0282(17) 0.0316(17) 0.0267(16) 0.0053(13) 0.0095(14) -0.0071(14)
C2 0.0267(16) 0.0306(16) 0.0170(14) 0.0022(12) 0.0070(12) 0.0064(13)
O2 0.0214(10) 0.0211(10) 0.0085(9) 0.0015(7) 0.0033(7) 0.0076(8)

loop_
_atom_type_symbol
_atom_type_description
_atom_type_scat_dispersion_real
_atom_type_scat_dispersion_imag
_atom_type_scat_source
C C 0.0033 0.0016 'International Tables Vol C Tables 4.2.6.8 and 6.1.1.4'
H H 0 0 'International Tables Vol C Tables 4.2.6.8 and 6.1.1.4'
O O 0.0106 0.006 'International Tables Vol C Tables 4.2.6.8 and 6.1.1.4'
Co Co 0.3494 0.9721 'International Tables Vol C Tables 4.2.6.8 and 6.1.1.4'

loop_
_geom_angle_atom_site_label_1
_geom_angle_atom_site_label_2
_geom_angle_atom_site_label_3
_geom_angle
_geom_angle_site_symmetry_1
_geom_angle_site_symmetry_3
O2 Co1 O2 110.05(13) 1_554 2_556
O2 Co1 O1 85.65(9) 1_554 6
O2 Co1 O1 161.72(8) 2_556 6
O2 Co1 O1 161.72(8) 1_554 5_556
O2 Co1 O1 85.65(9) 2_556 5_556
O1 Co1 O1 80.70(11) 6 5_556
O2 Co1 O1 96.53(8) 1_554 .
O2 Co1 O1 85.23(8) 2_556 .
O1 Co1 O1 83.66(8) 6 .
O1 Co1 O1 94.00(7) 5_556 .
O2 Co1 O1 85.23(8) 1_554 2
O2 Co1 O1 96.53(8) 2_556 2
O1 Co1 O1 94.00(7) 6 2
O1 Co1 O1 83.66(8) 5_556 2
O1 Co1 O1 176.94(11) . 2
O2 Co1 Co1 140.92(6) 1_554 5_556
O2 Co1 Co1 83.31(6) 2_556 5_556
O1 Co1 Co1 78.51(6) 6 5_556
O1 Co1 Co1 47.33(5) 5_556 5_556
O1 Co1 Co1 46.67(5) . 5_556
O1 Co1 Co1 130.96(6) 2 5_556
O2 Co1 Co1 83.31(6) 1_554 5
O2 Co1 Co1 140.91(6) 2_556 5
O1 Co1 Co1 47.33(5) 6 5
O1 Co1 Co1 78.51(6) 5_556 5
O1 Co1 Co1 130.96(6) . 5
O1 Co1 Co1 46.67(5) 2 5
Co1 Co1 Co1 109.75(3) 5_556 5
C1 O1 Co1 127.20(18) . 5_556
C1 O1 Co1 126.90(19) . .
Co1 O1 Co1 86.00(7) 5_556 .
O2 C1 O1 124.7(3) . .
O2 C1 C2 117.5(3) . .
O1 C1 C2 117.7(3) . .
C2 C2 C1 108.4(3) 7_456 .
C2 C2 C3 110.2(4) 7_456 .
C1 C2 C3 112.8(3) . .
C1 O2 Co1 126.1(2) . 1_556

loop_
_geom_bond_atom_site_label_1
_geom_bond_atom_site_label_2
_geom_bond_distance
_geom_bond_site_symmetry_2
Co1 O2 2.032(2) 1_554
Co1 O2 2.032(2) 2_556
Co1 O1 2.119(2) 6
Co1 O1 2.119(2) 5_556
Co1 O1 2.141(2) .
Co1 O1 2.142(2) 2
Co1 Co1 2.9053(6) 5_556
Co1 Co1 2.9053(6) 5
O1 C1 1.284(3) .
O1 Co1 2.119(2) 5_556
C1 O2 1.253(3) .
C1 C2 1.533(4) .
C3 C2 1.547(5) .
C2 C2 1.532(7) 7_456
O2 Co1 2.032(2) 1_556
